data_4343749
loop_
_publ_author_name
'Calvo, C.'
'Ng, H.N.'
'Chamberland, B.L.'

_publ_section_title
;
 Preparation and structure of a ternary oxide of barium and rhenium, Ba3
 Re2-x O9
;
_journal_name_full 'Inorganic Chemistry'
_journal_page_first 699
_journal_page_last 701
_journal_volume 17
_journal_year 1978
_chemical_formula_sum 'Ba3 O9 Re1.96'
_chemical_name_systematic 'Ba3 Re1.96 O9'
_space_group_IT_number 166
_symmetry_space_group_name_Hall '-R 3 2"'
_symmetry_space_group_name_H-M 'R -3 m :H'
_cell_angle_alpha 90
_cell_angle_beta 90
_cell_angle_gamma 120
_cell_formula_units_Z 3
_cell_length_a 5.7699
_cell_length_b 5.7699
_cell_length_c 20.799
_cell_volume 599.666
_citation_journal_id_ASTM INOCAJ
_cod_data_source_file Calvo_INOCAJ_1978_1518.cif
_cod_data_source_block Ba3O9Re1.96
_cod_original_cell_volume 599.6663
_cod_database_code 4343749

loop_
_symmetry_equiv_pos_as_xyz
x,y,z
-y,x-y,z
-x+y,-x,z
y,x,-z
-x,-x+y,-z
x-y,-y,-z
-x,-y,-z
y,-x+y,-z
x-y,x,-z
-y,-x,z
x,x-y,z
-x+y,y,z
x+2/3,y+1/3,z+1/3
-y+2/3,x-y+1/3,z+1/3
-x+y+2/3,-x+1/3,z+1/3
y+2/3,x+1/3,-z+1/3
-x+2/3,-x+y+1/3,-z+1/3
x-y+2/3,-y+1/3,-z+1/3
-x+2/3,-y+1/3,-z+1/3
y+2/3,-x+y+1/3,-z+1/3
x-y+2/3,x+1/3,-z+1/3
-y+2/3,-x+1/3,z+1/3
x+2/3,x-y+1/3,z+1/3
-x+y+2/3,y+1/3,z+1/3
x+1/3,y+2/3,z+2/3
-y+1/3,x-y+2/3,z+2/3
-x+y+1/3,-x+2/3,z+2/3
y+1/3,x+2/3,-z+2/3
-x+1/3,-x+y+2/3,-z+2/3
x-y+1/3,-y+2/3,-z+2/3
-x+1/3,-y+2/3,-z+2/3
y+1/3,-x+y+2/3,-z+2/3
x-y+1/3,x+2/3,-z+2/3
-y+1/3,-x+2/3,z+2/3
x+1/3,x-y+2/3,z+2/3
-x+y+1/3,y+2/3,z+2/3

loop_
_atom_site_label
_atom_site_type_symbol
_atom_site_fract_x
_atom_site_fract_y
_atom_site_fract_z
_atom_site_occupancy
_atom_site_U_iso_or_equiv
Ba1 Ba+2 0 0 0 1 0.0
Re2 Re+6 0 0 0.5 0.079 0.0
Re1 Re+6 0 0 0.39166 0.941 0.0
O2 O-2 0.175 -0.175 0.1052 1 0.0
O1 O-2 0.5 0 0 1 0.0
Ba2 Ba+2 0 0 0.21218 1 0.0
